data_2007950
loop_
_publ_author_name
'Rolf Buff'
'Helen Stoeckli-Evans'
'J\"urg Hunziker'

_publ_section_title
2'-Deoxy-3',5'-<i>O</i>-(1,1,3,3-tetraisopropyldisiloxane-1,3-diyl)-2'-<i>C</i>-(2-trimethylsilylethynyl)-<small>D</small>-adenosine
_journal_issue 12
_journal_name_full 'Acta Crystallographica Section C'
_journal_page_first 1860
_journal_page_last 1862
_journal_paper_doi 10.1107/S0108270198008117
_journal_volume 54
_journal_year 1998
_chemical_formula_moiety 'C27 H47 N5 O4 Si3'
_chemical_formula_sum 'C27 H47 N5 O4 Si3'
_chemical_formula_weight 589.97
_chemical_name_systematic
;
 ?
;
_space_group_IT_number 19
_symmetry_cell_setting orthorhombic
_symmetry_space_group_name_Hall 'P 2ac 2ab'
_symmetry_space_group_name_H-M 'P 21 21 21'
_audit_creation_method SHELXL-97
_cell_angle_alpha 90.00
_cell_angle_beta 90.00
_cell_angle_gamma 90.00
_cell_formula_units_Z 8
_cell_length_a 13.3229(8)
_cell_length_b 15.9278(13)
_cell_length_c 32.613(2)
_cell_measurement_reflns_used 5000
_cell_measurement_temperature 223(2)
_cell_measurement_theta_max 25.96
_cell_measurement_theta_min 2.09
_cell_volume 6920.6(8)
_computing_cell_refinement 'CELL (Stoe & Cie GmbH, Darmstadt, Germany)'
_computing_data_collection 'EXPOSE (Stoe & Cie GmbH, Darmstadt, Germany)'
_computing_data_reduction 'INTEGRATE (Stoe & Cie GmbH, Darmstadt, Germany)'
_computing_molecular_graphics 'PLATON/PLUTON (Spek, 1990)'
_computing_publication_material 'SHELXL-97 (Sheldrick, 1997)'
_computing_structure_refinement 'SHELXL-97 (Sheldrick, 1997)'
_computing_structure_solution 'SHELXS-97 (Sheldrick, 1990)'
_diffrn_ambient_temperature 223(2)
_diffrn_detector_area_resol_mean 0.81_\%A
_diffrn_measured_fraction_theta_full 0.960
_diffrn_measured_fraction_theta_max 0.960
_diffrn_measurement_device_type 'Stoe Image Plate Diffraction System'
_diffrn_measurement_method 'phi rotation'
_diffrn_radiation_monochromator graphite
_diffrn_radiation_source 'fine-focus sealed tube'
_diffrn_radiation_type MoK\a
_diffrn_radiation_wavelength 0.71073
_diffrn_reflns_av_R_equivalents 0.0449
_diffrn_reflns_av_sigmaI/netI 0.0639
_diffrn_reflns_limit_h_max 15
_diffrn_reflns_limit_h_min -15
_diffrn_reflns_limit_k_max 19
_diffrn_reflns_limit_k_min -19
_diffrn_reflns_limit_l_max 39
_diffrn_reflns_limit_l_min -39
_diffrn_reflns_number 48944
_diffrn_reflns_theta_full 25.96
_diffrn_reflns_theta_max 25.96
_diffrn_reflns_theta_min 2.09
_exptl_absorpt_coefficient_mu 0.173
_exptl_absorpt_correction_T_max 0.9451
_exptl_absorpt_correction_T_min 0.9108
_exptl_absorpt_correction_type none
_exptl_crystal_colour colourless
_exptl_crystal_density_diffrn 1.132
_exptl_crystal_density_method 'not measured'
_exptl_crystal_description rods
_exptl_crystal_F_000 2544
_exptl_crystal_size_max 0.55
_exptl_crystal_size_mid 0.40
_exptl_crystal_size_min 0.33
_refine_diff_density_max 0.262
_refine_diff_density_min -0.210
_refine_ls_abs_structure_details 'Flack H D (1983), Acta Cryst. A39, 876-881'
_refine_ls_abs_structure_Flack -0.03(7)
_refine_ls_extinction_coef 0.00238(13)
_refine_ls_extinction_method SHELXL
_refine_ls_goodness_of_fit_ref 0.828
_refine_ls_hydrogen_treatment
;
 In calculated positions and treated as riding atoms using
 SHELXL-97 default parameters. AFIX 137 was used for the methyl H-atoms.
;
_refine_ls_matrix_type full
_refine_ls_number_parameters 739
_refine_ls_number_reflns 13033
_refine_ls_number_restraints 0
_refine_ls_restrained_S_all 0.828
_refine_ls_R_factor_all 0.0652
_refine_ls_R_factor_gt 0.0363
_refine_ls_shift/su_max 0.052
_refine_ls_shift/su_mean 0.003
_refine_ls_structure_factor_coef Fsqd
_refine_ls_weighting_details 'w=1/[\s^2^(Fo^2^)+(0.0368P)^2^+0.0000P] where P=(Fo^2^+2Fc^2^)/3'
_refine_ls_weighting_scheme calc
_refine_ls_wR_factor_ref 0.0779
_reflns_number_gt 8180
_reflns_number_total 13033
_reflns_threshold_expression I>2sigma(I)
_cod_data_source_file ha1212.cif
_cod_data_source_block bufflt
_cod_depositor_comments
;
The following automatic conversions were performed:

'_refine_ls_weighting_scheme' value 'calc
w=1/[\s^2^(Fo^2^)+(0.0368P)^2^+0.0000P] where P=(Fo^2^+2Fc^2^)/3' was
changed to 'calc'. New tag '_refine_ls_weighting_details' was
created. The value of the new tag was set to
'w=1/[\s^2^(Fo^2^)+(0.0368P)^2^+0.0000P] where P=(Fo^2^+2Fc^2^)/3'.

Automatic conversion script
Id: cif_fix_values 3143 2015-03-26 13:38:13Z robertas 
;
_cod_database_code 2007950

loop_
_symmetry_equiv_pos_as_xyz
'x, y, z'
'x+1/2, -y+1/2, -z'
'-x, y+1/2, -z+1/2'
'-x+1/2, -y, z+1/2'

loop_
_atom_site_label
_atom_site_fract_x
_atom_site_fract_y
_atom_site_fract_z
_atom_site_U_iso_or_equiv
_atom_site_adp_type
_atom_site_calc_flag
_atom_site_refinement_flags
_atom_site_occupancy
_atom_site_disorder_assembly
_atom_site_disorder_group
_atom_site_type_symbol
Si8'_1 -0.16098(7) 1.08642(5) 0.90724(3) 0.0591(2) Uani d . 1 . . Si
Si12_1 -0.04741(8) 0.71382(5) 0.92898(3) 0.0654(2) Uani d . 1 . . Si
Si20_1 -0.20598(8) 0.62654(5) 0.86984(3) 0.0744(3) Uani d . 1 . . Si
N1_1 -0.18298(16) 1.16149(11) 0.76682(7) 0.0470(5) Uani d . 1 . . N
N3_1 -0.04914(15) 1.06060(11) 0.77573(6) 0.0419(5) Uani d . 1 . . N
N6_1 -0.35126(18) 1.12729(15) 0.76715(8) 0.0577(7) Uani d . 1 . . N
H6A_1 -0.358(2) 1.1803(18) 0.7645(8) 0.062(8) Uiso d . 1 . . H
H6B_1 -0.404(3) 1.0906(18) 0.7704(9) 0.068(9) Uiso d . 1 . . H
N7_1 -0.27893(16) 0.94397(11) 0.78130(7) 0.0446(5) Uani d . 1 . . N
N9_1 -0.11312(15) 0.91880(10) 0.78552(6) 0.0352(4) Uani d . 1 . . N
O3'_1 0.01307(15) 0.76584(10) 0.89289(5) 0.0518(5) Uani d . 1 . . O
O4'_1 -0.02991(13) 0.79110(8) 0.78476(5) 0.0412(4) Uani d . 1 . . O
O5'_1 -0.15838(16) 0.66044(10) 0.82656(6) 0.0596(5) Uani d . 1 . . O
O19'_1 -0.13610(17) 0.65803(12) 0.90771(7) 0.0742(6) Uani d . 1 . . O
C2_1 -0.0878(2) 1.13736(14) 0.77018(8) 0.0465(6) Uani d . 1 . . C
H2_1 -0.0404 1.1809 0.7684 0.056 Uiso calc R 1 . . H
C4_1 -0.12432(19) 1.00428(12) 0.77839(7) 0.0368(5) Uani d . 1 . . C
C5_1 -0.22517(19) 1.01848(12) 0.77564(7) 0.0389(6) Uani d . 1 . . C
C6_1 -0.25627(19) 1.10231(14) 0.76973(8) 0.0430(6) Uani d . 1 . . C
C8_1 -0.2091(2) 0.88729(13) 0.78752(7) 0.0416(6) Uani d . 1 . . C
H8_1 -0.2233 0.8305 0.7928 0.050 Uiso calc R 1 . . H
C1'_1 -0.01908(18) 0.87765(12) 0.79572(7) 0.0373(5) Uani d . 1 . . C
H1'_1 0.0366 0.9032 0.7800 0.056 Uiso calc R 1 . . H
C2'_1 0.0049(2) 0.87999(12) 0.84206(7) 0.0380(6) Uani d . 1 . . C
H2'_1 0.0785 0.8831 0.8458 0.057 Uiso calc R 1 . . H
C3'_1 -0.0321(2) 0.79347(13) 0.85598(7) 0.0387(6) Uani d . 1 . . C
H3'_1 -0.1060 0.7940 0.8590 0.058 Uiso calc R 1 . . H
C4'_1 -0.0026(2) 0.73980(12) 0.81960(7) 0.0393(5) Uani d . 1 . . C
H4'_1 0.0710 0.7314 0.8198 0.059 Uiso calc R 1 . . H
C5'_1 -0.0545(2) 0.65460(14) 0.81764(9) 0.0529(7) Uani d . 1 . . C
H5'A_1 -0.0458 0.6308 0.7901 0.079 Uiso calc R 1 . . H
H5'B_1 -0.0227 0.6164 0.8373 0.079 Uiso calc R 1 . . H
C6'_1 -0.0422(2) 0.94966(14) 0.86393(8) 0.0432(6) Uani d . 1 . . C
C7'_1 -0.0867(2) 1.00470(15) 0.88125(8) 0.0529(7) Uani d . 1 . . C
C9'_1 -0.2944(3) 1.0537(2) 0.90553(12) 0.0836(10) Uani d . 1 . . C
H9'A_1 -0.3155 1.0479 0.8772 0.125 Uiso calc R 1 . . H
H9'B_1 -0.3355 1.0959 0.9189 0.125 Uiso calc R 1 . . H
H9'C_1 -0.3021 1.0004 0.9195 0.125 Uiso calc R 1 . . H
C10'_1 -0.1440(3) 1.18725(18) 0.88038(13) 0.0970(13) Uani d . 1 . . C
H10A_1 -0.0731 1.2008 0.8791 0.145 Uiso calc R 1 . . H
H10B_1 -0.1793 1.2312 0.8951 0.145 Uiso calc R 1 . . H
H10C_1 -0.1708 1.1829 0.8528 0.145 Uiso calc R 1 . . H
C11'_1 -0.1135(3) 1.0936(2) 0.96026(10) 0.0894(11) Uani d . 1 . . C
H11A_1 -0.0412 1.1005 0.9598 0.134 Uiso calc R 1 . . H
H11B_1 -0.1304 1.0426 0.9750 0.134 Uiso calc R 1 . . H
H11C_1 -0.1439 1.1414 0.9738 0.134 Uiso calc R 1 . . H
C13'_1 -0.1016(5) 0.7867(3) 0.96725(13) 0.1197(18) Uani d . 1 . . C
H13'_1 -0.1232 0.7519 0.9908 0.180 Uiso calc R 1 . . H
C14'_1 -0.1949(4) 0.8337(3) 0.95229(16) 0.1265(18) Uani d . 1 . . C
H14A_1 -0.2215 0.8678 0.9744 0.190 Uiso calc R 1 . . H
H14B_1 -0.2454 0.7935 0.9436 0.190 Uiso calc R 1 . . H
H14C_1 -0.1770 0.8695 0.9294 0.190 Uiso calc R 1 . . H
C15'_1 -0.0253(5) 0.8489(4) 0.98368(16) 0.175(3) Uani d . 1 . . C
H15A_1 -0.0580 0.8873 1.0025 0.262 Uiso calc R 1 . . H
H15B_1 0.0035 0.8804 0.9611 0.262 Uiso calc R 1 . . H
H15C_1 0.0276 0.8189 0.9979 0.262 Uiso calc R 1 . . H
C16'_1 0.0517(4) 0.6474(2) 0.95332(11) 0.0925(12) Uani d . 1 . . C
H16'_1 0.1013 0.6862 0.9656 0.139 Uiso calc R 1 . . H
C17'_1 0.0098(4) 0.5935(3) 0.98840(14) 0.140(2) Uani d . 1 . . C
H17A_1 0.0632 0.5597 1.0000 0.210 Uiso calc R 1 . . H
H17B_1 -0.0426 0.5571 0.9779 0.210 Uiso calc R 1 . . H
H17C_1 -0.0179 0.6298 1.0095 0.210 Uiso calc R 1 . . H
C18'_1 0.1068(4) 0.5952(2) 0.92255(15) 0.1153(15) Uani d . 1 . . C
H18A_1 0.1577 0.5621 0.9364 0.173 Uiso calc R 1 . . H
H18B_1 0.1385 0.6316 0.9025 0.173 Uiso calc R 1 . . H
H18C_1 0.0600 0.5581 0.9088 0.173 Uiso calc R 1 . . H
C21'_1 -0.3311(3) 0.6798(3) 0.87102(15) 0.1051(13) Uani d . 1 . . C
H21'_1 -0.3167 0.7407 0.8729 0.158 Uiso calc R 1 . . H
C22'_1 -0.3878(4) 0.6671(4) 0.8295(2) 0.154(2) Uani d . 1 . . C
H22A_1 -0.4510 0.6973 0.8302 0.231 Uiso calc R 1 . . H
H22B_1 -0.4007 0.6077 0.8253 0.231 Uiso calc R 1 . . H
H22C_1 -0.3469 0.6882 0.8072 0.231 Uiso calc R 1 . . H
C23'_1 -0.3940(4) 0.6585(3) 0.9092(2) 0.153(2) Uani d . 1 . . C
H23A_1 -0.4556 0.6909 0.9088 0.230 Uiso calc R 1 . . H
H23B_1 -0.3560 0.6720 0.9337 0.230 Uiso calc R 1 . . H
H23C_1 -0.4099 0.5990 0.9091 0.230 Uiso calc R 1 . . H
C24'_1 -0.1323(6) 0.4635(3) 0.84834(18) 0.177(3) Uani d . 1 . . C
H24A_1 -0.1450 0.4036 0.8497 0.265 Uiso calc R 1 . . H
H24B_1 -0.0683 0.4759 0.8612 0.265 Uiso calc R 1 . . H
H24C_1 -0.1306 0.4811 0.8199 0.265 Uiso calc R 1 . . H
C25'_1 -0.2140(4) 0.5096(3) 0.87030(17) 0.1258(19) Uani d . 1 . . C
H25'_1 -0.2765 0.4956 0.8554 0.189 Uiso calc R 1 . . H
C26'_1 -0.2287(5) 0.4743(3) 0.91477(16) 0.147(2) Uani d . 1 . . C
H26A_1 -0.2111 0.4152 0.9153 0.220 Uiso calc R 1 . . H
H26B_1 -0.2983 0.4810 0.9229 0.220 Uiso calc R 1 . . H
H26C_1 -0.1859 0.5048 0.9336 0.220 Uiso calc R 1 . . H
Si8'_2 0.33369(8) 0.86472(5) 0.88438(4) 0.0815(3) Uani d . 1 . . Si
Si12_2 0.20646(6) 1.23370(4) 0.92712(2) 0.05078(19) Uani d . 1 . . Si
Si20_2 0.35926(7) 1.34466(4) 0.87515(3) 0.0555(2) Uani d . 1 . . Si
N1_2 0.36767(19) 0.82825(13) 0.73866(9) 0.0714(8) Uani d . 1 . . N
N3_2 0.22973(17) 0.92422(12) 0.75190(8) 0.0602(7) Uani d . 1 . . N
N6_2 0.53457(19) 0.86273(16) 0.74978(9) 0.0704(8) Uani d . 1 . . N
H6A_2 0.558(4) 0.811(3) 0.7424(15) 0.154(18) Uiso d . 1 . . H
H6B_2 0.589(3) 0.902(2) 0.7591(12) 0.106(12) Uiso d . 1 . . H
N7_2 0.45586(16) 1.03629(11) 0.77503(7) 0.0491(6) Uani d . 1 . . N
N9_2 0.28927(16) 1.05973(10) 0.77563(6) 0.0401(5) Uani d . 1 . . N
O3'_2 0.32345(14) 1.30937(9) 0.82978(5) 0.0489(5) Uani d . 1 . . O
O4'_2 0.20174(15) 1.18526(8) 0.77972(5) 0.0470(4) Uani d . 1 . . O
O5'_2 0.14846(15) 1.19130(10) 0.88767(5) 0.0506(4) Uani d . 1 . . O
O19'_2 0.29337(15) 1.29788(10) 0.91067(5) 0.0553(5) Uani d . 1 . . O
C2_2 0.2713(2) 0.85125(16) 0.73989(11) 0.0729(10) Uani d . 1 . . C
H2_2 0.2255 0.8102 0.7310 0.088 Uiso calc R 1 . . H
C4_2 0.3025(2) 0.97825(13) 0.76223(8) 0.0444(6) Uani d . 1 . . C
C5_2 0.40427(19) 0.96473(13) 0.76230(8) 0.0435(6) Uani d . 1 . . C
C6_2 0.4378(2) 0.88532(15) 0.74992(9) 0.0536(7) Uani d . 1 . . C
C8_2 0.3837(2) 1.08995(14) 0.78304(8) 0.0462(6) Uani d . 1 . . C
H8_2 0.3959 1.1444 0.7930 0.055 Uiso calc R 1 . . H
C1'_2 0.19424(18) 1.09710(12) 0.78672(8) 0.0409(6) Uani d . 1 . . C
H1'_2 0.1405 1.0734 0.7693 0.061 Uiso calc R 1 . . H
C2'_2 0.1662(2) 1.08528(12) 0.83256(7) 0.0422(6) Uani d . 1 . . C
H2'_2 0.0925 1.0788 0.8351 0.063 Uiso calc R 1 . . H
C3'_2 0.1978(2) 1.17044(13) 0.85065(7) 0.0392(6) Uani d . 1 . . C
H3'_2 0.2714 1.1712 0.8550 0.059 Uiso calc R 1 . . H
C4'_2 0.1705(2) 1.22967(12) 0.81585(7) 0.0420(6) Uani d . 1 . . C
H4'_2 0.0967 1.2372 0.8152 0.063 Uiso calc R 1 . . H
C5'_2 0.2206(2) 1.31483(13) 0.81801(8) 0.0503(7) Uani d . 1 . . C
H5'A_2 0.2160 1.3420 0.7911 0.076 Uiso calc R 1 . . H
H5'B_2 0.1846 1.3500 0.8378 0.076 Uiso calc R 1 . . H
C6'_2 0.2156(2) 1.01313(14) 0.85126(8) 0.0484(6) Uani d . 1 . . C
C7'_2 0.2615(2) 0.95374(16) 0.86506(10) 0.0601(8) Uani d . 1 . . C
C9'_2 0.4666(3) 0.8981(3) 0.88704(16) 0.1199(17) Uani d . 1 . . C
H9'A_2 0.4932 0.9039 0.8595 0.180 Uiso calc R 1 . . H
H9'B_2 0.5052 0.8563 0.9019 0.180 Uiso calc R 1 . . H
H9'C_2 0.4711 0.9516 0.9011 0.180 Uiso calc R 1 . . H
C10'_2 0.3165(3) 0.77488(17) 0.84951(11) 0.1192(18) Uani d . 1 . . C
H10A_2 0.2482 0.7541 0.8518 0.179 Uiso calc R 1 . . H
H10B_2 0.3631 0.7306 0.8568 0.179 Uiso calc R 1 . . H
H10C_2 0.3290 0.7926 0.8215 0.179 Uiso calc R 1 . . H
C11'_2 0.2818(4) 0.83825(18) 0.93520(10) 0.1387(19) Uani d R 1 . . C
H11A_2 0.2099 0.8351 0.9335 0.208 Uiso d R 1 . . H
H11B_2 0.3003 0.8809 0.9546 0.208 Uiso d R 1 . . H
H11C_2 0.3080 0.7851 0.9440 0.208 Uiso d R 1 . . H
C13'_2 0.2668(3) 1.1491(2) 0.95746(11) 0.0810(10) Uani d . 1 . . C
C14A_2 0.3332(5) 1.1693(4) 0.9880(2) 0.088(2) Uiso d P 0.581(7) A 1 C
H14A_2 0.3674 1.1189 0.9971 0.132 Uiso calc PR 0.581(7) A 1 H
H14B_2 0.2972 1.1941 1.0108 0.132 Uiso calc PR 0.581(7) A 1 H
H14C_2 0.3821 1.2091 0.9776 0.132 Uiso calc PR 0.581(7) A 1 H
C14B_2 0.3575(7) 1.1127(5) 0.9449(3) 0.083(3) Uiso d P 0.419(7) A 2 C
H14D_2 0.4092 1.1556 0.9438 0.125 Uiso calc PR 0.419(7) A 2 H
H14E_2 0.3491 1.0879 0.9180 0.125 Uiso calc PR 0.419(7) A 2 H
H14F_2 0.3770 1.0696 0.9644 0.125 Uiso calc PR 0.419(7) A 2 H
C15'_2 0.1884(3) 1.0839(2) 0.97228(13) 0.1047(14) Uani d . 1 . . C
H15A_2 0.2224 1.0385 0.9865 0.157 Uiso calc R 1 . . H
H15B_2 0.1524 1.0615 0.9488 0.157 Uiso calc R 1 . . H
H15C_2 0.1414 1.1108 0.9908 0.157 Uiso calc R 1 . . H
C16'_2 0.1057(3) 1.29189(18) 0.95424(9) 0.0643(8) Uani d . 1 . . C
H16'_2 0.0545 1.2503 0.9628 0.096 Uiso calc R 1 . . H
C17'_2 0.1407(3) 1.3370(2) 0.99251(11) 0.0985(12) Uani d . 1 . . C
H17A_2 0.0844 1.3660 1.0050 0.148 Uiso calc R 1 . . H
H17B_2 0.1923 1.3774 0.9853 0.148 Uiso calc R 1 . . H
H17C_2 0.1678 1.2965 1.0118 0.148 Uiso calc R 1 . . H
C18'_2 0.0539(3) 1.3545(2) 0.92497(12) 0.0890(11) Uani d . 1 . . C
H18A_2 -0.0043 1.3786 0.9384 0.134 Uiso calc R 1 . . H
H18B_2 0.0329 1.3254 0.9003 0.134 Uiso calc R 1 . . H
H18C_2 0.1007 1.3989 0.9178 0.134 Uiso calc R 1 . . H
C21'_2 0.4942(3) 1.3179(2) 0.87975(12) 0.0868(11) Uani d . 1 . . C
H21'_2 0.5305 1.3600 0.8631 0.130 Uiso calc R 1 . . H
C22'_2 0.5372(4) 1.3248(3) 0.92277(15) 0.1317(18) Uani d . 1 . . C
H22A_2 0.6087 1.3134 0.9220 0.198 Uiso calc R 1 . . H
H22B_2 0.5044 1.2845 0.9405 0.198 Uiso calc R 1 . . H
H22C_2 0.5261 1.3811 0.9332 0.198 Uiso calc R 1 . . H
C23'_2 0.5201(4) 1.2351(3) 0.8619(2) 0.171(3) Uani d . 1 . . C
H23A_2 0.5923 1.2275 0.8626 0.256 Uiso calc R 1 . . H
H23B_2 0.4970 1.2327 0.8337 0.256 Uiso calc R 1 . . H
H23C_2 0.4880 1.1910 0.8777 0.256 Uiso calc R 1 . . H
C24'_2 0.3664(5) 1.50602(19) 0.84002(14) 0.129(2) Uani d . 1 . . C
H24A_2 0.3498 1.5651 0.8426 0.193 Uiso calc R 1 . . H
H24B_2 0.3333 1.4830 0.8160 0.193 Uiso calc R 1 . . H
H24C_2 0.4385 1.4998 0.8371 0.193 Uiso calc R 1 . . H
C25'_2 0.3313(3) 1.45939(17) 0.87808(10) 0.0765(10) Uani d . 1 . . C
H25'_2 0.2573 1.4645 0.8785 0.115 Uiso calc R 1 . . H
C26'_2 0.3692(4) 1.5006(2) 0.91774(13) 0.1055(14) Uani d . 1 . . C
H26A_2 0.3516 1.5597 0.9177 0.158 Uiso calc R 1 . . H
H26B_2 0.4415 1.4947 0.9194 0.158 Uiso calc R 1 . . H
H26C_2 0.3383 1.4733 0.9412 0.158 Uiso calc R 1 . . H

loop_
_atom_site_aniso_label
_atom_site_aniso_U_11
_atom_site_aniso_U_22
_atom_site_aniso_U_33
_atom_site_aniso_U_12
_atom_site_aniso_U_13
_atom_site_aniso_U_23
Si8'_1 0.0592(6) 0.0510(4) 0.0670(5) 0.0023(4) 0.0087(4) -0.0179(4)
Si12_1 0.0801(7) 0.0664(5) 0.0498(4) 0.0152(4) 0.0074(5) 0.0160(4)
Si20_1 0.0595(6) 0.0691(5) 0.0947(7) -0.0142(4) 0.0099(5) 0.0305(5)
N1_1 0.0311(14) 0.0359(10) 0.0738(14) -0.0035(9) 0.0018(10) 0.0083(9)
N3_1 0.0291(13) 0.0353(10) 0.0613(13) -0.0037(8) 0.0021(10) 0.0088(9)
N6_1 0.0318(16) 0.0367(12) 0.105(2) 0.0018(10) -0.0009(13) 0.0111(12)
N7_1 0.0309(13) 0.0365(10) 0.0664(13) -0.0069(9) -0.0005(11) 0.0034(9)
N9_1 0.0309(13) 0.0301(9) 0.0447(11) 0.0005(8) -0.0004(9) 0.0035(8)
O3'_1 0.0593(14) 0.0513(9) 0.0447(10) 0.0026(8) -0.0088(9) 0.0092(7)
O4'_1 0.0505(12) 0.0302(8) 0.0429(9) 0.0035(7) 0.0017(8) -0.0010(6)
O5'_1 0.0513(14) 0.0547(10) 0.0728(12) -0.0173(9) -0.0010(11) 0.0131(9)
O19'_1 0.0683(16) 0.0790(13) 0.0752(13) -0.0085(11) 0.0071(12) 0.0315(11)
C2_1 0.0329(17) 0.0396(13) 0.0670(17) -0.0060(10) 0.0040(12) 0.0085(11)
C4_1 0.0336(16) 0.0338(11) 0.0430(13) -0.0017(9) 0.0027(11) 0.0026(9)
C5_1 0.0322(17) 0.0311(11) 0.0536(14) -0.0051(10) 0.0018(12) 0.0046(10)
C6_1 0.0320(17) 0.0384(12) 0.0588(16) -0.0024(10) -0.0016(11) 0.0045(11)
C8_1 0.0356(16) 0.0359(12) 0.0534(14) -0.0034(11) -0.0013(12) 0.0015(10)
C1'_1 0.0314(15) 0.0320(11) 0.0486(14) 0.0022(10) 0.0040(11) -0.0013(9)
C2'_1 0.0358(16) 0.0316(11) 0.0466(13) -0.0018(10) 0.0005(11) 0.0005(9)
C3'_1 0.0398(17) 0.0353(11) 0.0410(13) 0.0022(10) 0.0024(11) 0.0048(9)
C4'_1 0.0413(16) 0.0319(11) 0.0448(13) 0.0030(10) -0.0003(11) 0.0040(10)
C5'_1 0.060(2) 0.0390(13) 0.0597(16) -0.0075(12) 0.0067(14) 0.0032(12)
C6'_1 0.0414(17) 0.0407(13) 0.0476(14) -0.0025(11) 0.0009(12) -0.0036(11)
C7'_1 0.056(2) 0.0462(14) 0.0564(17) -0.0072(12) 0.0020(14) -0.0059(12)
C9'_1 0.062(3) 0.089(2) 0.100(3) -0.0033(18) 0.008(2) -0.0237(19)
C10'_1 0.107(3) 0.0505(17) 0.133(3) 0.0055(18) 0.024(3) -0.0170(19)
C11'_1 0.082(3) 0.104(3) 0.083(2) 0.014(2) 0.000(2) -0.039(2)
C13'_1 0.180(6) 0.112(3) 0.067(2) 0.046(3) 0.035(3) 0.021(2)
C14'_1 0.129(5) 0.098(3) 0.153(4) 0.034(3) 0.056(4) 0.013(3)
C15'_1 0.225(8) 0.188(5) 0.111(4) 0.077(5) -0.058(5) -0.082(4)
C16'_1 0.128(4) 0.082(2) 0.067(2) 0.022(2) 0.001(2) 0.0245(18)
C17'_1 0.172(6) 0.145(4) 0.104(3) 0.044(4) 0.009(3) 0.077(3)
C18'_1 0.122(4) 0.093(3) 0.131(4) 0.037(3) -0.006(3) 0.033(3)
C21'_1 0.052(3) 0.129(3) 0.134(4) -0.011(2) 0.012(3) 0.023(3)
C22'_1 0.082(4) 0.192(5) 0.187(6) -0.007(3) -0.028(4) 0.029(4)
C23'_1 0.092(4) 0.163(4) 0.204(6) -0.011(3) 0.063(4) 0.054(4)
C24'_1 0.314(10) 0.068(3) 0.148(5) -0.037(4) -0.039(6) 0.029(3)
C25'_1 0.134(4) 0.085(3) 0.158(4) 0.009(3) 0.060(4) 0.058(3)
C26'_1 0.188(6) 0.105(3) 0.148(4) -0.034(3) 0.029(4) 0.066(3)
Si8'_2 0.0668(7) 0.0589(5) 0.1189(8) -0.0037(4) -0.0347(6) 0.0303(5)
Si12_2 0.0522(5) 0.0544(4) 0.0458(4) -0.0093(3) 0.0007(4) -0.0005(3)
Si20_2 0.0529(6) 0.0515(4) 0.0621(5) -0.0172(4) -0.0003(4) -0.0028(3)
N1_2 0.0361(17) 0.0449(12) 0.133(2) 0.0003(10) -0.0102(15) -0.0318(13)
N3_2 0.0342(15) 0.0412(11) 0.1051(19) 0.0001(10) -0.0104(13) -0.0203(11)
N6_2 0.0317(16) 0.0540(14) 0.126(2) 0.0051(11) -0.0018(15) -0.0305(14)
N7_2 0.0327(14) 0.0382(10) 0.0764(16) -0.0073(9) -0.0009(11) -0.0069(10)
N9_2 0.0304(13) 0.0314(9) 0.0586(12) -0.0007(8) -0.0027(10) -0.0066(8)
O3'_2 0.0486(14) 0.0419(9) 0.0562(10) -0.0102(7) 0.0021(9) 0.0017(7)
O4'_2 0.0634(13) 0.0334(8) 0.0442(9) 0.0073(7) -0.0059(9) -0.0004(6)
O5'_2 0.0508(13) 0.0489(9) 0.0520(10) -0.0108(8) 0.0058(9) -0.0075(7)
O19'_2 0.0579(13) 0.0566(10) 0.0514(10) -0.0198(9) -0.0011(10) -0.0001(8)
C2_2 0.040(2) 0.0436(15) 0.135(3) -0.0012(13) -0.0134(19) -0.0287(16)
C4_2 0.0369(18) 0.0313(11) 0.0650(16) 0.0006(10) -0.0045(13) -0.0071(10)
C5_2 0.0319(17) 0.0332(12) 0.0655(17) -0.0033(10) -0.0021(12) -0.0081(10)
C6_2 0.0322(18) 0.0416(14) 0.087(2) 0.0005(11) -0.0012(14) -0.0140(12)
C8_2 0.0348(17) 0.0350(12) 0.0690(17) -0.0062(11) 0.0010(13) -0.0063(11)
C1'_2 0.0322(16) 0.0326(11) 0.0578(14) 0.0011(10) -0.0070(12) -0.0044(10)
C2'_2 0.0355(16) 0.0340(11) 0.0571(14) -0.0062(10) -0.0062(12) 0.0007(10)
C3'_2 0.0387(16) 0.0361(12) 0.0429(13) -0.0046(10) -0.0007(11) -0.0018(9)
C4'_2 0.0455(17) 0.0330(11) 0.0474(13) 0.0042(10) -0.0012(12) -0.0046(10)
C5'_2 0.060(2) 0.0385(12) 0.0520(15) 0.0009(12) -0.0022(14) 0.0016(10)
C6'_2 0.0402(18) 0.0391(13) 0.0658(17) -0.0100(12) -0.0058(14) 0.0027(11)
C7'_2 0.053(2) 0.0517(16) 0.075(2) -0.0103(13) -0.0149(16) 0.0124(13)
C9'_2 0.072(3) 0.111(3) 0.177(5) -0.008(2) -0.039(3) 0.030(3)
C10'_2 0.101(4) 0.0529(19) 0.204(5) 0.0115(19) -0.050(3) 0.000(2)
C11'_2 0.138(4) 0.140(4) 0.138(4) -0.002(3) -0.029(4) 0.085(3)
C13'_2 0.070(3) 0.084(2) 0.090(2) -0.0124(18) -0.002(2) 0.0296(18)
C15'_2 0.101(4) 0.104(3) 0.110(3) -0.013(2) 0.006(3) 0.052(2)
C16'_2 0.063(2) 0.0675(17) 0.0622(18) -0.0127(15) 0.0072(16) -0.0164(14)
C17'_2 0.091(3) 0.130(3) 0.075(2) -0.003(2) 0.005(2) -0.044(2)
C18'_2 0.086(3) 0.081(2) 0.101(3) 0.0181(19) 0.003(2) -0.026(2)
C21'_2 0.061(3) 0.106(3) 0.093(3) -0.0128(19) -0.006(2) 0.000(2)
C22'_2 0.094(4) 0.179(5) 0.122(4) -0.022(3) -0.043(3) -0.011(3)
C23'_2 0.102(5) 0.191(5) 0.220(7) 0.069(4) -0.071(4) -0.095(5)
C24'_2 0.225(6) 0.0501(19) 0.111(3) -0.031(3) 0.025(4) 0.0019(19)
C25'_2 0.099(3) 0.0550(16) 0.075(2) -0.0269(16) 0.002(2) -0.0120(15)
C26'_2 0.126(4) 0.085(2) 0.105(3) -0.029(2) -0.008(3) -0.034(2)

loop_
_atom_type_symbol
_atom_type_description
_atom_type_scat_dispersion_real
_atom_type_scat_dispersion_imag
_atom_type_scat_source
C C 0.0033 0.0016 'International Tables Vol C Tables 4.2.6.8 and 6.1.1.4'
H H 0.0000 0.0000 'International Tables Vol C Tables 4.2.6.8 and 6.1.1.4'
N N 0.0061 0.0033 'International Tables Vol C Tables 4.2.6.8 and 6.1.1.4'
O O 0.0106 0.0060 'International Tables Vol C Tables 4.2.6.8 and 6.1.1.4'
Si Si 0.0817 0.0704 'International Tables Vol C Tables 4.2.6.8 and 6.1.1.4'

loop_
_geom_angle_atom_site_label_1
_geom_angle_atom_site_label_2
_geom_angle_atom_site_label_3
_geom_angle
_geom_angle_publ_flag
C7'_1 Si8'_1 C10'_1 109.36(15) ?
C7'_1 Si8'_1 C11'_1 106.90(15) ?
C10'_1 Si8'_1 C11'_1 110.46(18) ?
C7'_1 Si8'_1 C9'_1 107.64(14) ?
C10'_1 Si8'_1 C9'_1 110.36(19) ?
C11'_1 Si8'_1 C9'_1 111.99(19) ?
O19'_1 Si12_1 O3'_1 108.88(10) ?
O19'_1 Si12_1 C13'_1 110.2(2) ?
O3'_1 Si12_1 C13'_1 110.91(17) ?
O19'_1 Si12_1 C16'_1 112.57(16) ?
O3'_1 Si12_1 C16'_1 104.02(15) ?
C13'_1 Si12_1 C16'_1 110.1(2) ?
O19'_1 Si20_1 O5'_1 109.33(11) ?
O19'_1 Si20_1 C25'_1 109.5(2) ?
O5'_1 Si20_1 C25'_1 110.97(17) ?
O19'_1 Si20_1 C21'_1 110.77(19) ?
O5'_1 Si20_1 C21'_1 102.30(16) ?
C25'_1 Si20_1 C21'_1 113.7(2) ?
C2_1 N1_1 C6_1 118.59(19) n
C2_1 N3_1 C4_1 109.3(2) n
C8_1 N7_1 C5_1 103.9(2) n
C8_1 N9_1 C4_1 105.42(18) n
C8_1 N9_1 C1'_1 128.78(17) n
C4_1 N9_1 C1'_1 124.97(19) n
C3'_1 O3'_1 Si12_1 123.73(17) ?
C5'_1 O5'_1 Si20_1 122.22(18) ?
Si20_1 O19'_1 Si12_1 154.80(13) ?
N1_1 C2_1 N3_1 130.0(2) n
N3_1 C4_1 C5_1 128.09(19) n
N3_1 C4_1 N9_1 125.7(2) n
C5_1 C4_1 N9_1 106.20(19) n
C4_1 C5_1 N7_1 110.78(19) n
C4_1 C5_1 C6_1 117.0(2) n
N7_1 C5_1 C6_1 132.1(2) n
N6_1 C6_1 N1_1 118.1(2) n
N6_1 C6_1 C5_1 124.8(2) n
N1_1 C6_1 C5_1 117.0(2) n
N7_1 C8_1 N9_1 113.64(19) n
O4'_1 C1'_1 N9_1 106.89(18) n
O4'_1 C1'_1 C2'_1 106.75(16) n
N9_1 C1'_1 C2'_1 113.03(19) n
C1'_1 O4'_1 C4'_1 108.83(16) n
C3'_1 C2'_1 C1'_1 101.65(17) n
O3'_1 C3'_1 C4'_1 112.37(18) n
O3'_1 C3'_1 C2'_1 113.3(2) n
C4'_1 C3'_1 C2'_1 101.09(18) n
O4'_1 C4'_1 C3'_1 103.39(16) n
O4'_1 C4'_1 C5'_1 110.9(2) n
C3'_1 C4'_1 C5'_1 114.7(2) n
O5'_1 C5'_1 C4'_1 112.1(2) n
C6'_1 C2'_1 C3'_1 113.6(2) n
C6'_1 C2'_1 C1'_1 114.03(19) n
C7'_1 C6'_1 C2'_1 175.8(3) n
C6'_1 C7'_1 Si8'_1 177.1(3) n
C15'_1 C13'_1 C14'_1 109.7(4) ?
C15'_1 C13'_1 Si12_1 112.7(4) ?
C14'_1 C13'_1 Si12_1 114.1(4) ?
C18'_1 C16'_1 C17'_1 111.6(3) ?
C18'_1 C16'_1 Si12_1 112.1(3) ?
C17'_1 C16'_1 Si12_1 112.1(3) ?
C23'_1 C21'_1 C22'_1 114.2(4) ?
C23'_1 C21'_1 Si20_1 113.7(3) ?
C22'_1 C21'_1 Si20_1 110.7(4) ?
C24'_1 C25'_1 C26'_1 111.0(4) ?
C24'_1 C25'_1 Si20_1 116.4(3) ?
C26'_1 C25'_1 Si20_1 111.9(4) ?
C7'_2 Si8'_2 C10'_2 108.94(16) ?
C7'_2 Si8'_2 C11'_2 106.87(18) ?
C10'_2 Si8'_2 C11'_2 109.29(15) ?
C7'_2 Si8'_2 C9'_2 107.27(16) ?
C10'_2 Si8'_2 C9'_2 111.8(2) ?
C11'_2 Si8'_2 C9'_2 112.5(2) ?
O19'_2 Si12_2 O5'_2 109.42(10) ?
O19'_2 Si12_2 C13'_2 108.81(14) ?
O5'_2 Si12_2 C13'_2 108.81(14) ?
O19'_2 Si12_2 C16'_2 110.89(12) ?
O5'_2 Si12_2 C16'_2 103.75(13) ?
C13'_2 Si12_2 C16'_2 114.96(16) ?
O19'_2 Si20_2 O3'_2 108.94(9) ?
O19'_2 Si20_2 C21'_2 111.03(15) ?
O3'_2 Si20_2 C21'_2 105.92(15) ?
O19'_2 Si20_2 C25'_2 107.64(13) ?
O3'_2 Si20_2 C25'_2 108.72(12) ?
C21'_2 Si20_2 C25'_2 114.47(17) ?
C2_2 N1_2 C6_2 118.1(2) n
C4_2 N3_2 C2_2 109.3(2) n
C8_2 N7_2 C5_2 103.3(2) n
C8_2 N9_2 C4_2 105.63(19) n
C8_2 N9_2 C1'_2 128.06(18) n
C4_2 N9_2 C1'_2 125.3(2) n
C5'_2 O3'_2 Si20_2 119.84(16) ?
C3'_2 O5'_2 Si12_2 123.04(17) ?
Si20_2 O19'_2 Si12_2 153.96(12) ?
N1_2 C2_2 N3_2 129.8(2) n
N3_2 C4_2 C5_2 127.9(2) n
N3_2 C4_2 N9_2 126.3(2) n
C5_2 C4_2 N9_2 105.8(2) n
C4_2 C5_2 N7_2 111.1(2) n
C4_2 C5_2 C6_2 117.1(2) n
N7_2 C5_2 C6_2 131.8(2) n
N6_2 C6_2 N1_2 118.9(2) n
N6_2 C6_2 C5_2 123.4(2) n
N1_2 C6_2 C5_2 117.6(2) n
N7_2 C8_2 N9_2 114.1(2) n
O4'_2 C1'_2 N9_2 107.71(18) n
O4'_2 C1'_2 C2'_2 106.88(17) n
N9_2 C1'_2 C2'_2 113.7(2) n
C1'_2 O4'_2 C4'_2 109.47(17) n
C3'_2 C2'_2 C1'_2 101.33(17) n
O5'_2 C3'_2 C4'_2 112.34(19) n
O5'_2 C3'_2 C2'_2 114.01(19) n
C4'_2 C3'_2 C2'_2 101.24(18) n
O4'_2 C4'_2 C5'_2 110.6(2) n
O4'_2 C4'_2 C3'_2 103.74(16) n
C5'_2 C4'_2 C3'_2 114.6(2) n
O3'_2 C5'_2 C4'_2 112.44(19) n
C6'_2 C2'_2 C3'_2 114.2(2) n
C6'_2 C2'_2 C1'_2 112.9(2) n
C7'_2 C6'_2 C2'_2 175.9(3) n
C6'_2 C7'_2 Si8'_2 178.1(3) n
C14A_2 C13'_2 C14B_2 75.6(5) ?
C14A_2 C13'_2 C15'_2 111.5(4) ?
C14B_2 C13'_2 C15'_2 113.3(4) ?
C14A_2 C13'_2 Si12_2 119.8(3) ?
C14B_2 C13'_2 Si12_2 121.2(4) ?
C15'_2 C13'_2 Si12_2 111.2(3) ?
C17'_2 C16'_2 C18'_2 109.9(3) ?
C17'_2 C16'_2 Si12_2 114.0(3) ?
C18'_2 C16'_2 Si12_2 110.6(2) ?
C23'_2 C21'_2 C22'_2 109.8(4) ?
C23'_2 C21'_2 Si20_2 113.5(3) ?
C22'_2 C21'_2 Si20_2 115.1(3) ?
C24'_2 C25'_2 C26'_2 112.2(3) ?
C24'_2 C25'_2 Si20_2 112.0(3) ?
C26'_2 C25'_2 Si20_2 113.3(3) ?

loop_
_geom_bond_atom_site_label_1
_geom_bond_atom_site_label_2
_geom_bond_site_symmetry_2
_geom_bond_distance
_geom_bond_publ_flag
Si8'_1 C7'_1 . 1.841(3) yes
Si8'_1 C10'_1 . 1.843(3) ?
Si8'_1 C11'_1 . 1.845(3) ?
Si8'_1 C9'_1 . 1.853(4) ?
Si12_1 O19'_1 . 1.633(2) ?
Si12_1 O3'_1 . 1.650(2) ?
Si12_1 C13'_1 . 1.851(4) ?
Si12_1 C16'_1 . 1.869(4) ?
Si20_1 O19'_1 . 1.626(3) ?
Si20_1 O5'_1 . 1.639(2) ?
Si20_1 C25'_1 . 1.866(4) ?
Si20_1 C21'_1 . 1.871(4) ?
N1_1 C2_1 . 1.329(3) yes
N1_1 C6_1 . 1.360(3) yes
N3_1 C2_1 . 1.339(3) yes
N3_1 C4_1 . 1.347(3) yes
N6_1 C6_1 . 1.329(3) yes
N7_1 C8_1 . 1.313(3) yes
N7_1 C5_1 . 1.398(3) yes
N9_1 C8_1 . 1.375(3) yes
N9_1 C4_1 . 1.389(2) yes
N9_1 C1'_1 . 1.453(3) yes
O3'_1 C3'_1 . 1.416(3) yes
O4'_1 C1'_1 . 1.431(2) yes
O4'_1 C4'_1 . 1.446(3) yes
O5'_1 C5'_1 . 1.417(3) yes
C4_1 C5_1 . 1.365(3) yes
C5_1 C6_1 . 1.411(3) yes
C1'_1 C2'_1 . 1.545(3) yes
C2'_1 C6'_1 . 1.461(3) yes
C2'_1 C3'_1 . 1.532(3) yes
C3'_1 C4'_1 . 1.514(3) yes
C4'_1 C5'_1 . 1.524(3) yes
C6'_1 C7'_1 . 1.200(3) yes
C13'_1 C15'_1 . 1.518(8) ?
C13'_1 C14'_1 . 1.530(7) ?
C16'_1 C18'_1 . 1.496(5) ?
C16'_1 C17'_1 . 1.535(5) ?
C21'_1 C23'_1 . 1.539(6) ?
C21'_1 C22'_1 . 1.565(7) ?
C24'_1 C25'_1 . 1.496(8) ?
C25'_1 C26'_1 . 1.568(6) ?
Si8'_2 C7'_2 . 1.825(3) yes
Si8'_2 C10'_2 . 1.842(3) ?
Si8'_2 C11'_2 . 1.845(4) ?
Si8'_2 C9'_2 . 1.851(4) ?
Si12_2 O19'_2 . 1.6351(19) ?
Si12_2 O5'_2 . 1.6458(18) ?
Si12_2 C13'_2 . 1.855(3) ?
Si12_2 C16'_2 . 1.856(3) ?
Si20_2 O19'_2 . 1.6333(19) ?
Si20_2 O3'_2 . 1.6531(19) ?
Si20_2 C21'_2 . 1.853(4) ?
Si20_2 C25'_2 . 1.867(3) ?
N1_2 C2_2 . 1.336(4) yes
N1_2 C6_2 . 1.355(3) yes
N3_2 C4_2 . 1.339(3) yes
N3_2 C2_2 . 1.346(3) yes
N6_2 C6_2 . 1.338(3) yes
N7_2 C8_2 . 1.312(3) yes
N7_2 C5_2 . 1.394(3) yes
N9_2 C8_2 . 1.369(3) yes
N9_2 C4_2 . 1.381(3) yes
N9_2 C1'_2 . 1.445(3) yes
O3'_2 C3'_2 . 1.426(3) yes
O4'_2 C1'_2 . 1.426(2) yes
O4'_2 C4'_2 . 1.436(3) yes
O5'_2 C5'_2 . 1.414(3) yes
C4_2 C5_2 . 1.373(4) yes
C5_2 C6_2 . 1.401(3) yes
C1'_2 C2'_2 . 1.553(3) yes
C2'_2 C6'_2 . 1.458(3) yes
C2'_2 C3'_2 . 1.538(3) yes
C3'_2 C4'_2 . 1.520(3) yes
C4'_2 C5'_2 . 1.513(3) yes
C6'_2 C7'_2 . 1.213(4) yes
C13'_2 C14A_2 . 1.370(7) ?
C13'_2 C14B_2 . 1.401(9) ?
C13'_2 C15'_2 . 1.550(5) ?
C16'_2 C17'_2 . 1.514(4) ?
C16'_2 C18'_2 . 1.543(5) ?
C21'_2 C23'_2 . 1.483(5) ?
C21'_2 C22'_2 . 1.520(6) ?
C24'_2 C25'_2 . 1.520(5) ?
C25'_2 C26'_2 . 1.536(5) ?

loop_
_geom_torsion_atom_site_label_1
_geom_torsion_atom_site_label_2
_geom_torsion_atom_site_label_3
_geom_torsion_atom_site_label_4
_geom_torsion
_geom_torsion_publ_flag
O19'_1 Si12_1 O3'_1 C3'_1 30.3(2) ?
C13'_1 Si12_1 O3'_1 C3'_1 -91.1(3) ?
C16'_1 Si12_1 O3'_1 C3'_1 150.6(2) ?
O19'_1 Si20_1 O5'_1 C5'_1 45.5(2) ?
C25'_1 Si20_1 O5'_1 C5'_1 -75.4(3) ?
C21'_1 Si20_1 O5'_1 C5'_1 163.0(2) ?
O5'_1 Si20_1 O19'_1 Si12_1 12.1(4) ?
C25'_1 Si20_1 O19'_1 Si12_1 133.9(4) ?
C21'_1 Si20_1 O19'_1 Si12_1 -99.9(4) ?
O3'_1 Si12_1 O19'_1 Si20_1 -6.7(4) ?
C13'_1 Si12_1 O19'_1 Si20_1 115.1(4) ?
C16'_1 Si12_1 O19'_1 Si20_1 -121.5(4) ?
C6_1 N1_1 C2_1 N3_1 1.0(4) ?
C4_1 N3_1 C2_1 N1_1 -0.9(4) ?
C2_1 N3_1 C4_1 C5_1 0.7(4) ?
C2_1 N3_1 C4_1 N9_1 -177.7(2) ?
C8_1 N9_1 C4_1 N3_1 177.4(2) ?
C1'_1 N9_1 C4_1 N3_1 7.1(4) ?
C8_1 N9_1 C4_1 C5_1 -1.3(2) ?
C1'_1 N9_1 C4_1 C5_1 -171.7(2) ?
N3_1 C4_1 C5_1 N7_1 -178.1(2) ?
N9_1 C4_1 C5_1 N7_1 0.6(3) ?
N3_1 C4_1 C5_1 C6_1 -0.8(4) ?
N9_1 C4_1 C5_1 C6_1 177.9(2) ?
C8_1 N7_1 C5_1 C4_1 0.4(3) ?
C8_1 N7_1 C5_1 C6_1 -176.4(3) ?
C2_1 N1_1 C6_1 N6_1 178.7(3) ?
C2_1 N1_1 C6_1 C5_1 -0.8(4) ?
C4_1 C5_1 C6_1 N6_1 -178.7(3) ?
N7_1 C5_1 C6_1 N6_1 -2.1(5) ?
C4_1 C5_1 C6_1 N1_1 0.7(3) ?
N7_1 C5_1 C6_1 N1_1 177.4(2) ?
C5_1 N7_1 C8_1 N9_1 -1.3(3) ?
C4_1 N9_1 C8_1 N7_1 1.7(3) ?
C1'_1 N9_1 C8_1 N7_1 171.5(2) ?
C4'_1 O4'_1 C1'_1 N9_1 -128.0(2) ?
C4'_1 O4'_1 C1'_1 C2'_1 -6.8(2) yes
C8_1 N9_1 C1'_1 O4'_1 34.4(3) ?
C4_1 N9_1 C1'_1 O4'_1 -157.55(19) yes
C8_1 N9_1 C1'_1 C2'_1 -82.7(3) ?
C4_1 N9_1 C1'_1 C2'_1 85.3(3) ?
O4'_1 C1'_1 C2'_1 C6'_1 -142.38(19) ?
N9_1 C1'_1 C2'_1 C6'_1 -25.2(3) ?
O4'_1 C1'_1 C2'_1 C3'_1 -19.7(2) yes
N9_1 C1'_1 C2'_1 C3'_1 97.5(2) ?
Si12_1 O3'_1 C3'_1 C4'_1 -104.4(2) ?
Si12_1 O3'_1 C3'_1 C2'_1 141.85(17) ?
C6'_1 C2'_1 C3'_1 O3'_1 -79.4(3) ?
C1'_1 C2'_1 C3'_1 O3'_1 157.64(19) ?
C6'_1 C2'_1 C3'_1 C4'_1 160.2(2) ?
C1'_1 C2'_1 C3'_1 C4'_1 37.2(2) yes
C1'_1 O4'_1 C4'_1 C3'_1 31.2(2) yes
C1'_1 O4'_1 C4'_1 C5'_1 154.6(2) ?
O3'_1 C3'_1 C4'_1 O4'_1 -163.47(19) ?
C2'_1 C3'_1 C4'_1 O4'_1 -42.4(2) yes
O3'_1 C3'_1 C4'_1 C5'_1 75.7(3) ?
C2'_1 C3'_1 C4'_1 C5'_1 -163.2(2) ?
Si20_1 O5'_1 C5'_1 C4'_1 -107.2(2) ?
O4'_1 C4'_1 C5'_1 O5'_1 -72.9(3) ?
C3'_1 C4'_1 C5'_1 O5'_1 43.7(3) ?
C3'_1 C2'_1 C6'_1 C7'_1 -53(4) ?
C1'_1 C2'_1 C6'_1 C7'_1 63(4) ?
C2'_1 C6'_1 C7'_1 Si8'_1 4(8) ?
C10'_1 Si8'_1 C7'_1 C6'_1 -117(5) ?
C11'_1 Si8'_1 C7'_1 C6'_1 124(5) ?
C9'_1 Si8'_1 C7'_1 C6'_1 3(5) ?
O19'_1 Si12_1 C13'_1 C15'_1 -171.7(3) ?
O3'_1 Si12_1 C13'_1 C15'_1 -51.1(4) ?
C16'_1 Si12_1 C13'_1 C15'_1 63.5(4) ?
O19'_1 Si12_1 C13'_1 C14'_1 -45.8(4) ?
O3'_1 Si12_1 C13'_1 C14'_1 74.9(4) ?
C16'_1 Si12_1 C13'_1 C14'_1 -170.5(3) ?
O19'_1 Si12_1 C16'_1 C18'_1 63.9(3) ?
O3'_1 Si12_1 C16'_1 C18'_1 -53.8(3) ?
C13'_1 Si12_1 C16'_1 C18'_1 -172.7(3) ?
O19'_1 Si12_1 C16'_1 C17'_1 -62.5(4) ?
O3'_1 Si12_1 C16'_1 C17'_1 179.8(3) ?
C13'_1 Si12_1 C16'_1 C17'_1 60.9(4) ?
O19'_1 Si20_1 C21'_1 C23'_1 -63.9(4) ?
O5'_1 Si20_1 C21'_1 C23'_1 179.7(4) ?
C25'_1 Si20_1 C21'_1 C23'_1 60.0(5) ?
O19'_1 Si20_1 C21'_1 C22'_1 166.1(3) ?
O5'_1 Si20_1 C21'_1 C22'_1 49.7(3) ?
C25'_1 Si20_1 C21'_1 C22'_1 -70.0(4) ?
O19'_1 Si20_1 C25'_1 C24'_1 -86.6(5) ?
O5'_1 Si20_1 C25'_1 C24'_1 34.2(5) ?
C21'_1 Si20_1 C25'_1 C24'_1 148.9(4) ?
O19'_1 Si20_1 C25'_1 C26'_1 42.5(4) ?
O5'_1 Si20_1 C25'_1 C26'_1 163.3(4) ?
C21'_1 Si20_1 C25'_1 C26'_1 -82.0(5) ?
O19'_2 Si20_2 O3'_2 C5'_2 55.96(18) ?
C21'_2 Si20_2 O3'_2 C5'_2 175.46(18) ?
C25'_2 Si20_2 O3'_2 C5'_2 -61.1(2) ?
O19'_2 Si12_2 O5'_2 C3'_2 35.46(19) ?
C13'_2 Si12_2 O5'_2 C3'_2 -83.3(2) ?
C16'_2 Si12_2 O5'_2 C3'_2 153.86(18) ?
O3'_2 Si20_2 O19'_2 Si12_2 -2.0(3) ?
C21'_2 Si20_2 O19'_2 Si12_2 -118.3(3) ?
C25'_2 Si20_2 O19'_2 Si12_2 115.7(3) ?
O5'_2 Si12_2 O19'_2 Si20_2 -2.0(3) ?
C13'_2 Si12_2 O19'_2 Si20_2 116.8(3) ?
C16'_2 Si12_2 O19'_2 Si20_2 -115.8(3) ?
C6_2 N1_2 C2_2 N3_2 -1.9(6) ?
C4_2 N3_2 C2_2 N1_2 2.4(5) ?
C2_2 N3_2 C4_2 C5_2 -1.6(4) ?
C2_2 N3_2 C4_2 N9_2 179.3(3) ?
C8_2 N9_2 C4_2 N3_2 179.1(3) ?
C1'_2 N9_2 C4_2 N3_2 9.8(4) ?
C8_2 N9_2 C4_2 C5_2 -0.2(3) ?
C1'_2 N9_2 C4_2 C5_2 -169.5(2) ?
N3_2 C4_2 C5_2 N7_2 -179.9(3) ?
N9_2 C4_2 C5_2 N7_2 -0.7(3) ?
N3_2 C4_2 C5_2 C6_2 0.4(5) ?
N9_2 C4_2 C5_2 C6_2 179.7(2) ?
C8_2 N7_2 C5_2 C4_2 1.3(3) ?
C8_2 N7_2 C5_2 C6_2 -179.2(3) ?
C2_2 N1_2 C6_2 N6_2 178.5(3) ?
C2_2 N1_2 C6_2 C5_2 0.3(5) ?
C4_2 C5_2 C6_2 N6_2 -177.8(3) ?
N7_2 C5_2 C6_2 N6_2 2.7(5) ?
C4_2 C5_2 C6_2 N1_2 0.3(4) ?
N7_2 C5_2 C6_2 N1_2 -179.2(3) ?
C5_2 N7_2 C8_2 N9_2 -1.4(3) ?
C4_2 N9_2 C8_2 N7_2 1.1(3) ?
C1'_2 N9_2 C8_2 N7_2 170.0(2) ?
C4'_2 O4'_2 C1'_2 N9_2 -128.6(2) ?
C4'_2 O4'_2 C1'_2 C2'_2 -6.1(3) yes
C8_2 N9_2 C1'_2 O4'_2 40.6(3) ?
C4_2 N9_2 C1'_2 O4'_2 -152.6(2) yes
C8_2 N9_2 C1'_2 C2'_2 -77.7(3) ?
C4_2 N9_2 C1'_2 C2'_2 89.2(3) ?
O4'_2 C1'_2 C2'_2 C6'_2 -142.4(2) ?
N9_2 C1'_2 C2'_2 C6'_2 -23.7(3) ?
O4'_2 C1'_2 C2'_2 C3'_2 -19.8(2) yes
N9_2 C1'_2 C2'_2 C3'_2 99.0(2) ?
Si12_2 O5'_2 C3'_2 C4'_2 -107.6(2) ?
Si12_2 O5'_2 C3'_2 C2'_2 137.96(18) ?
C6'_2 C2'_2 C3'_2 O5'_2 -81.1(3) ?
C1'_2 C2'_2 C3'_2 O5'_2 157.2(2) ?
C6'_2 C2'_2 C3'_2 C4'_2 158.1(2) ?
C1'_2 C2'_2 C3'_2 C4'_2 36.3(2) yes
C1'_2 O4'_2 C4'_2 C5'_2 153.3(2) ?
C1'_2 O4'_2 C4'_2 C3'_2 30.0(3) yes
O5'_2 C3'_2 C4'_2 O4'_2 -163.31(19) ?
C2'_2 C3'_2 C4'_2 O4'_2 -41.3(2) yes
O5'_2 C3'_2 C4'_2 C5'_2 76.0(3) ?
C2'_2 C3'_2 C4'_2 C5'_2 -161.9(2) ?
Si20_2 O3'_2 C5'_2 C4'_2 -110.73(19) ?
O4'_2 C4'_2 C5'_2 O3'_2 -75.1(3) ?
C3'_2 C4'_2 C5'_2 O3'_2 41.7(3) ?
C3'_2 C2'_2 C6'_2 C7'_2 -88(4) ?
C1'_2 C2'_2 C6'_2 C7'_2 27(4) ?
C2'_2 C6'_2 C7'_2 Si8'_2 -6(11) ?
C10'_2 Si8'_2 C7'_2 C6'_2 -71(8) ?
C11'_2 Si8'_2 C7'_2 C6'_2 171(8) ?
C9'_2 Si8'_2 C7'_2 C6'_2 50(8) ?
O19'_2 Si12_2 C13'_2 C14A_2 50.2(5) ?
O5'_2 Si12_2 C13'_2 C14A_2 169.3(4) ?
C16'_2 Si12_2 C13'_2 C14A_2 -74.9(5) ?
O19'_2 Si12_2 C13'_2 C14B_2 -40.5(5) ?
O5'_2 Si12_2 C13'_2 C14B_2 78.6(5) ?
C16'_2 Si12_2 C13'_2 C14B_2 -165.6(5) ?
O19'_2 Si12_2 C13'_2 C15'_2 -177.4(3) ?
O5'_2 Si12_2 C13'_2 C15'_2 -58.3(3) ?
C16'_2 Si12_2 C13'_2 C15'_2 57.5(3) ?
O19'_2 Si12_2 C16'_2 C17'_2 -62.8(3) ?
O5'_2 Si12_2 C16'_2 C17'_2 179.8(2) ?
C13'_2 Si12_2 C16'_2 C17'_2 61.1(3) ?
O19'_2 Si12_2 C16'_2 C18'_2 61.6(3) ?
O5'_2 Si12_2 C16'_2 C18'_2 -55.8(2) ?
C13'_2 Si12_2 C16'_2 C18'_2 -174.5(2) ?
O19'_2 Si20_2 C21'_2 C23'_2 80.2(4) ?
O3'_2 Si20_2 C21'_2 C23'_2 -37.9(4) ?
C25'_2 Si20_2 C21'_2 C23'_2 -157.6(4) ?
O19'_2 Si20_2 C21'_2 C22'_2 -47.5(3) ?
O3'_2 Si20_2 C21'_2 C22'_2 -165.6(3) ?
C25'_2 Si20_2 C21'_2 C22'_2 74.6(3) ?
O19'_2 Si20_2 C25'_2 C24'_2 -165.1(3) ?
O3'_2 Si20_2 C25'_2 C24'_2 -47.2(4) ?
C21'_2 Si20_2 C25'_2 C24'_2 71.0(4) ?
O19'_2 Si20_2 C25'_2 C26'_2 66.7(3) ?
O3'_2 Si20_2 C25'_2 C26'_2 -175.4(3) ?
C21'_2 Si20_2 C25'_2 C26'_2 -57.2(3) ?
